data_2232580
loop_
_publ_author_name
'Balasubramani, V.'
'Vinuchakkaravarthy, T.'
'Gopi, Sreeraj'
'Narasimhan, S.'
'Velmurugan, D.'

_publ_section_title
;
 3-Bromo-5-<i>tert</i>-butyl-2-hydroxybenzaldehyde
;
_journal_coeditor_code BT5688
_journal_issue 12
_journal_name_full 'Acta Crystallographica Section E'
_journal_page_first o3375
_journal_paper_doi 10.1107/S1600536811048847
_journal_volume 67
_journal_year 2011
_chemical_formula_iupac 'C11 H13 Br O2'
_chemical_formula_moiety 'C11 H13 Br O2'
_chemical_formula_sum 'C11 H13 Br O2'
_chemical_formula_weight 257.11
_chemical_name_common
;
N-bromotertiarybutylsalicylidene-2-aminopyridine
;
_chemical_name_systematic
;
3-Bromo-5-<i>tert</i>-butyl-2-hydroxybenzaldehyde
;
_space_group_IT_number 61
_symmetry_cell_setting orthorhombic
_symmetry_space_group_name_Hall '-P 2ac 2ab'
_symmetry_space_group_name_H-M 'P b c a'
_atom_sites_solution_hydrogens geom
_atom_sites_solution_primary direct
_atom_sites_solution_secondary difmap
_cell_angle_alpha 90.00
_cell_angle_beta 90.00
_cell_angle_gamma 90.00
_cell_formula_units_Z 8
_cell_length_a 9.9727(19)
_cell_length_b 12.174(2)
_cell_length_c 18.558(3)
_cell_measurement_reflns_used 2808
_cell_measurement_temperature 293(2)
_cell_measurement_theta_max 28.3
_cell_measurement_theta_min 2.2
_cell_volume 2253.1(7)
_computing_cell_refinement 'SAINT (Bruker, 2008)'
_computing_data_collection 'APEX2 (Bruker, 2008)'
_computing_data_reduction 'SAINT (Bruker, 2008)'
_computing_molecular_graphics 'ORTEP-3 (Farrugia, 1997)'
_computing_publication_material 'SHELXL97 (Sheldrick, 2008) and PLATON (Spek, 2009)'
_computing_structure_refinement 'SHELXL97 (Sheldrick, 2008)'
_computing_structure_solution 'SHELXS97 (Sheldrick, 2008)'
_diffrn_ambient_temperature 293(2)
_diffrn_measured_fraction_theta_full 0.988
_diffrn_measured_fraction_theta_max 0.988
_diffrn_measurement_device_type 'Bruker SMART APEXII area-detector'
_diffrn_measurement_method '\w and \f scans'
_diffrn_radiation_monochromator graphite
_diffrn_radiation_source 'fine-focus sealed tube'
_diffrn_radiation_type MoK\a
_diffrn_radiation_wavelength 0.71073
_diffrn_reflns_av_R_equivalents 0.0785
_diffrn_reflns_av_sigmaI/netI 0.0805
_diffrn_reflns_limit_h_max 13
_diffrn_reflns_limit_h_min -13
_diffrn_reflns_limit_k_max 16
_diffrn_reflns_limit_k_min -16
_diffrn_reflns_limit_l_max 24
_diffrn_reflns_limit_l_min -24
_diffrn_reflns_number 11555
_diffrn_reflns_theta_full 28.33
_diffrn_reflns_theta_max 28.33
_diffrn_reflns_theta_min 2.19
_exptl_absorpt_coefficient_mu 3.622
_exptl_absorpt_correction_type none
_exptl_crystal_colour Red
_exptl_crystal_density_diffrn 1.516
_exptl_crystal_density_method 'not measured'
_exptl_crystal_description Block
_exptl_crystal_F_000 1040
_exptl_crystal_size_max 0.2
_exptl_crystal_size_mid 0.2
_exptl_crystal_size_min 0.2
_refine_diff_density_max 0.588
_refine_diff_density_min -0.487
_refine_ls_extinction_coef 0.0228(17)
_refine_ls_extinction_expression Fc^*^=kFc[1+0.001xFc^2^\l^3^/sin(2\q)]^-1/4^
_refine_ls_extinction_method 'SHELXL97 (Sheldrick, 2008)'
_refine_ls_goodness_of_fit_ref 1.024
_refine_ls_hydrogen_treatment constr
_refine_ls_matrix_type full
_refine_ls_number_parameters 131
_refine_ls_number_reflns 2808
_refine_ls_number_restraints 0
_refine_ls_restrained_S_all 1.024
_refine_ls_R_factor_all 0.1268
_refine_ls_R_factor_gt 0.0560
_refine_ls_shift/su_max 0.000
_refine_ls_shift/su_mean 0.000
_refine_ls_structure_factor_coef Fsqd
_refine_ls_weighting_details 'calc w=1/[\s^2^(Fo^2^)+(0.0685P)^2^+1.3566P] where P=(Fo^2^+2Fc^2^)/3'
_refine_ls_weighting_scheme calc
_refine_ls_wR_factor_gt 0.1311
_refine_ls_wR_factor_ref 0.1623
_reflns_number_gt 1442
_reflns_number_total 2808
_reflns_threshold_expression I>2\s(I)
_cod_data_source_file bt5688.cif
_cod_data_source_block I
_cod_original_cell_volume 2253.0(7)
_cod_database_code 2232580
_cod_database_fobs_code 2232580

loop_
_symmetry_equiv_pos_as_xyz
'x, y, z'
'-x+1/2, -y, z+1/2'
'-x, y+1/2, -z+1/2'
'x+1/2, -y+1/2, -z'
'-x, -y, -z'
'x-1/2, y, -z-1/2'
'x, -y-1/2, z-1/2'
'-x-1/2, y-1/2, z'

loop_
_atom_site_type_symbol
_atom_site_label
_atom_site_fract_x
_atom_site_fract_y
_atom_site_fract_z
_atom_site_U_iso_or_equiv
_atom_site_adp_type
_atom_site_calc_flag
_atom_site_refinement_flags
_atom_site_occupancy
_atom_site_symmetry_multiplicity
C C1 0.2770(5) 0.1032(4) 0.2246(2) 0.0474(11) Uani d . 1 1
C C2 0.3680(5) 0.0161(4) 0.2178(2) 0.0507(12) Uani d . 1 1
C C3 0.4296(4) -0.0219(3) 0.2794(2) 0.0454(10) Uani d . 1 1
C C4 0.4025(4) 0.0242(3) 0.3456(2) 0.0462(10) Uani d . 1 1
H H4 0.4468 -0.0027 0.3860 0.055 Uiso calc R 1 1
C C5 0.3112(4) 0.1097(3) 0.3540(2) 0.0422(10) Uani d . 1 1
C C6 0.2493(5) 0.1482(3) 0.2924(2) 0.0473(11) Uani d . 1 1
H H2 0.1878 0.2054 0.2960 0.057 Uiso calc R 1 1
C C7 0.2094(6) 0.1487(4) 0.1612(3) 0.0656(14) Uani d . 1 1
H H7 0.1509 0.2073 0.1680 0.079 Uiso calc R 1 1
C C8 0.2802(5) 0.1613(4) 0.4275(2) 0.0526(12) Uani d . 1 1
C C9 0.1367(8) 0.1334(7) 0.4478(4) 0.136(3) Uani d . 1 1
H H9A 0.1272 0.1358 0.4992 0.204 Uiso calc R 1 1
H H9B 0.1153 0.0610 0.4308 0.204 Uiso calc R 1 1
H H9C 0.0770 0.1857 0.4262 0.204 Uiso calc R 1 1
C C10 0.3682(8) 0.1149(6) 0.4877(3) 0.104(2) Uani d . 1 1
H H10A 0.4604 0.1319 0.4780 0.156 Uiso calc R 1 1
H H10B 0.3570 0.0367 0.4901 0.156 Uiso calc R 1 1
H H10C 0.3423 0.1471 0.5328 0.156 Uiso calc R 1 1
C C11 0.3014(10) 0.2826(5) 0.4242(3) 0.131(4) Uani d . 1 1
H H11A 0.3899 0.2977 0.4063 0.196 Uiso calc R 1 1
H H11B 0.2919 0.3133 0.4716 0.196 Uiso calc R 1 1
H H11C 0.2362 0.3149 0.3926 0.196 Uiso calc R 1 1
O O1 0.2253(5) 0.1147(3) 0.1006(2) 0.0919(14) Uani d . 1 1
O O2 0.3953(4) -0.0316(3) 0.15377(18) 0.0749(10) Uani d . 1 1
H H2A 0.3523 -0.0009 0.1219 0.112 Uiso calc R 1 1
Br Br1 0.55350(5) -0.13980(4) 0.27226(4) 0.0729(3) Uani d . 1 1

loop_
_atom_site_aniso_label
_atom_site_aniso_U_11
_atom_site_aniso_U_22
_atom_site_aniso_U_33
_atom_site_aniso_U_12
_atom_site_aniso_U_13
_atom_site_aniso_U_23
C1 0.050(3) 0.052(2) 0.040(2) -0.012(2) 0.001(2) -0.0048(19)
C2 0.050(3) 0.056(2) 0.047(3) -0.017(2) 0.013(2) -0.012(2)
C3 0.041(2) 0.0376(19) 0.057(3) -0.0019(17) 0.005(2) -0.0125(18)
C4 0.046(2) 0.045(2) 0.047(3) -0.004(2) -0.005(2) -0.0026(19)
C5 0.047(3) 0.042(2) 0.038(2) -0.0035(18) 0.001(2) -0.0045(16)
C6 0.052(3) 0.043(2) 0.047(3) 0.001(2) 0.000(2) -0.0012(17)
C7 0.073(4) 0.076(3) 0.048(3) -0.003(3) -0.010(3) 0.002(2)
C8 0.065(3) 0.057(3) 0.036(2) 0.010(2) 0.007(3) -0.0029(19)
C9 0.095(5) 0.231(10) 0.081(5) -0.019(6) 0.037(5) -0.059(5)
C10 0.142(7) 0.119(5) 0.052(3) 0.040(5) -0.007(4) -0.004(3)
C11 0.276(12) 0.059(3) 0.057(3) 0.006(5) -0.001(5) -0.017(3)
O1 0.111(4) 0.119(3) 0.046(2) -0.009(3) -0.015(2) -0.001(2)
O2 0.080(2) 0.092(2) 0.053(2) -0.007(2) 0.019(2) -0.0289(18)
Br1 0.0566(4) 0.0588(4) 0.1033(6) 0.0078(2) 0.0097(3) -0.0204(3)

loop_
_atom_type_symbol
_atom_type_description
_atom_type_scat_dispersion_real
_atom_type_scat_dispersion_imag
_atom_type_scat_source
C C 0.0033 0.0016 'International Tables Vol C Tables 4.2.6.8 and 6.1.1.4'
H H 0.0000 0.0000 'International Tables Vol C Tables 4.2.6.8 and 6.1.1.4'
O O 0.0106 0.0060 'International Tables Vol C Tables 4.2.6.8 and 6.1.1.4'
Br Br -0.2901 2.4595 'International Tables Vol C Tables 4.2.6.8 and 6.1.1.4'

loop_
_geom_angle_atom_site_label_1
_geom_angle_atom_site_label_2
_geom_angle_atom_site_label_3
_geom_angle
C6 C1 C2 120.3(4)
C6 C1 C7 118.9(4)
C2 C1 C7 120.8(4)
O2 C2 C3 119.8(4)
O2 C2 C1 122.3(4)
C3 C2 C1 117.9(4)
C4 C3 C2 121.1(4)
C4 C3 Br1 119.8(4)
C2 C3 Br1 119.1(3)
C3 C4 C5 122.2(4)
C3 C4 H4 118.9
C5 C4 H4 118.9
C6 C5 C4 116.9(4)
C6 C5 C8 120.5(4)
C4 C5 C8 122.5(4)
C5 C6 C1 121.6(4)
C5 C6 H2 119.2
C1 C6 H2 119.2
O1 C7 C1 123.9(5)
O1 C7 H7 118.1
C1 C7 H7 118.1
C11 C8 C9 111.4(6)
C11 C8 C10 108.3(5)
C9 C8 C10 106.1(5)
C11 C8 C5 109.8(4)
C9 C8 C5 108.6(5)
C10 C8 C5 112.6(4)
C8 C9 H9A 109.5
C8 C9 H9B 109.5
H9A C9 H9B 109.5
C8 C9 H9C 109.5
H9A C9 H9C 109.5
H9B C9 H9C 109.5
C8 C10 H10A 109.5
C8 C10 H10B 109.5
H10A C10 H10B 109.5
C8 C10 H10C 109.5
H10A C10 H10C 109.5
H10B C10 H10C 109.5
C8 C11 H11A 109.5
C8 C11 H11B 109.5
H11A C11 H11B 109.5
C8 C11 H11C 109.5
H11A C11 H11C 109.5
H11B C11 H11C 109.5
C2 O2 H2A 109.5

loop_
_geom_bond_atom_site_label_1
_geom_bond_atom_site_label_2
_geom_bond_distance
C1 C6 1.400(6)
C1 C2 1.401(7)
C1 C7 1.465(7)
C2 O2 1.350(5)
C2 C3 1.377(6)
C3 C4 1.377(6)
C3 Br1 1.899(4)
C4 C5 1.392(6)
C4 H4 0.9300
C5 C6 1.381(6)
C5 C8 1.533(6)
C6 H2 0.9300
C7 O1 1.209(6)
C7 H7 0.9300
C8 C11 1.494(7)
C8 C9 1.518(9)
C8 C10 1.528(8)
C9 H9A 0.9600
C9 H9B 0.9600
C9 H9C 0.9600
C10 H10A 0.9600
C10 H10B 0.9600
C10 H10C 0.9600
C11 H11A 0.9600
C11 H11B 0.9600
C11 H11C 0.9600
O2 H2A 0.8200

loop_
_geom_hbond_atom_site_label_D
_geom_hbond_atom_site_label_H
_geom_hbond_atom_site_label_A
_geom_hbond_site_symmetry_A
_geom_hbond_distance_DH
_geom_hbond_distance_HA
_geom_hbond_distance_DA
_geom_hbond_angle_DHA
O2 H2A O1 1 0.82 1.93 2.650(6) 145

loop_
_geom_torsion_atom_site_label_1
_geom_torsion_atom_site_label_2
_geom_torsion_atom_site_label_3
_geom_torsion_atom_site_label_4
_geom_torsion
C6 C1 C2 O2 178.4(4)
C7 C1 C2 O2 -1.7(7)
C6 C1 C2 C3 -0.8(6)
C7 C1 C2 C3 179.0(4)
O2 C2 C3 C4 -179.2(4)
C1 C2 C3 C4 0.0(6)
O2 C2 C3 Br1 0.7(6)
C1 C2 C3 Br1 180.0(3)
C2 C3 C4 C5 0.9(7)
Br1 C3 C4 C5 -179.1(3)
C3 C4 C5 C6 -0.9(6)
C3 C4 C5 C8 179.8(4)
C4 C5 C6 C1 0.1(6)
C8 C5 C6 C1 179.4(4)
C2 C1 C6 C5 0.8(7)
C7 C1 C6 C5 -179.1(4)
C6 C1 C7 O1 -179.1(5)
C2 C1 C7 O1 1.0(8)
C6 C5 C8 C11 -53.8(7)
C4 C5 C8 C11 125.4(6)
C6 C5 C8 C9 68.3(6)
C4 C5 C8 C9 -112.5(6)
C6 C5 C8 C10 -174.5(5)
C4 C5 C8 C10 4.7(7)

loop_
_cod_related_entry_id
_cod_related_entry_database
_cod_related_entry_code
1 ChemSpider 5510041
